data_4320384
loop_
_publ_author_name
'Oscar Castillo'
'Antonio Luque'
'Pascual Rom\'an'
'Francesc Lloret'
'Miguel Julve'

_publ_contact_author
;
Antonio Luque. Departamento de Quimica Inorganica. Facultad de Ciencias
Universidad del Pais Vasco,  Apdo. 644, E-48080 Bilbao, Spain
;
_publ_contact_author_email qipluara@lg.ehu.es
_publ_contact_author_fax '+34-94-464 85 00'
_publ_contact_author_phone '+34-946 012 701'
_publ_section_title
;
 Syntheses, Crystal Structures, and Magnetic Properties of One-Dimensional
 Oxalato-Bridged Co(II), Ni(II), and Cu(II) Complexes withn-Aminopyridine
 (n= 2-4) as Terminal Ligand
;
_journal_name_full 'Inorganic Chemistry'
_journal_page_first 5526
_journal_page_last 5535
_journal_paper_doi 10.1021/ic0103401
_journal_volume 40
_journal_year 2001
_chemical_compound_source 'aqueous synthesis'
_chemical_formula_structural '[Cu(C2O4)(C5H6N2)2]'
_chemical_formula_sum 'C12 H12 Cu N4 O4'
_chemical_formula_weight 339.8
_chemical_name_systematic
;
catena-(mu-oxalato)-bis(2-aminopyridine)-copper(II)
;
_space_group_IT_number 15
_symmetry_cell_setting monoclinic
_symmetry_space_group_name_Hall '-C 2yc'
_symmetry_space_group_name_H-M 'C 1 2/c 1'
_atom_sites_solution_hydrogens difmap
_atom_sites_solution_primary direct
_atom_sites_solution_secondary difmap
_audit_creation_date 12-mar-01
_audit_creation_method SHELXL
_cell_angle_alpha 90
_cell_angle_beta 93.75(1)
_cell_angle_gamma 90
_cell_formula_units_Z 4
_cell_length_a 13.472(2)
_cell_length_b 11.246(2)
_cell_length_c 8.694(2)
_cell_measurement_reflns_used 25
_cell_measurement_temperature 293(2)
_cell_measurement_theta_max 13.23
_cell_measurement_theta_min 7.85
_cell_volume 1314.4(4)
_computing_cell_refinement 'local programs'
_computing_data_collection ' CAD4 Express (Enraf Nonius, 1994)'
_computing_data_reduction 'XCAD4 (Harms & Wocadlo, 1995)'
_computing_molecular_graphics 'PLATON (Spek, 1990)'
_computing_structure_refinement 'SHELXL-93 (Sheldrick, 1993)'
_computing_structure_solution 'DIRDIF-92 (Beurskens, 1992)'
_diffrn_ambient_temperature 293(2)
_diffrn_measurement_device 'Enraf Nonius CAD4 diffractometer'
_diffrn_measurement_method '\w/2\q mode'
_diffrn_radiation_monochromator graphite
_diffrn_radiation_source 'x-ray tube'
_diffrn_radiation_type MoK\a
_diffrn_radiation_wavelength 0.71069
_diffrn_reflns_av_R_equivalents 0.022
_diffrn_reflns_av_sigmaI/netI 0.0209
_diffrn_reflns_limit_h_max 18
_diffrn_reflns_limit_h_min -18
_diffrn_reflns_limit_k_max 15
_diffrn_reflns_limit_k_min 0
_diffrn_reflns_limit_l_max 12
_diffrn_reflns_limit_l_min 0
_diffrn_reflns_number 2117
_diffrn_reflns_theta_max 29.99
_diffrn_reflns_theta_min 2.36
_diffrn_standards_decay_% 2
_diffrn_standards_interval_count 100
_diffrn_standards_interval_time 60
_diffrn_standards_number 2
_exptl_absorpt_coefficient_mu 1.68
_exptl_absorpt_correction_type none
_exptl_crystal_colour 'dark green'
_exptl_crystal_density_diffrn 1.717
_exptl_crystal_density_meas 1.71(1)
_exptl_crystal_density_method flotation
_exptl_crystal_description prismatic
_exptl_crystal_F_000 692
_exptl_crystal_size_max 0.35
_exptl_crystal_size_mid 0.20
_exptl_crystal_size_min 0.15
_refine_diff_density_max 0.385
_refine_diff_density_min -0.326
_refine_diff_density_rms 0.073
_refine_ls_extinction_method None
_refine_ls_goodness_of_fit_all 1.054
_refine_ls_goodness_of_fit_gt 1.094
_refine_ls_hydrogen_treatment refall
_refine_ls_matrix_type full
_refine_ls_number_parameters 120
_refine_ls_number_reflns 1908
_refine_ls_number_restraints 0
_refine_ls_restrained_S_all 1.054
_refine_ls_restrained_S_gt 1.094
_refine_ls_R_factor_all 0.0363
_refine_ls_R_factor_gt 0.0284
_refine_ls_shift/esd_mean 0.003
_refine_ls_shift/su_max 0.040
_refine_ls_structure_factor_coef Fsqd
_refine_ls_weighting_details 'w=1/[\s^2^(Fo^2^)+(0.0659P)^2^+0.0000P] where P=(Fo^2^+2Fc^2^)/3'
_refine_ls_weighting_scheme calc
_refine_ls_wR_factor_all 0.0834
_refine_ls_wR_factor_gt 0.0812
_reflns_number_gt 1692
_reflns_number_total 1908
_reflns_threshold_expression I>2sigma(I)
_cod_data_source_file ic0103401_2.cif
_cod_data_source_block compound3
_cod_original_formula_sum 'C12 H12 Cu1 N4 O4'
_cod_database_code 4320384

loop_
_symmetry_equiv_pos_as_xyz
'x, y, z'
'-x, y, -z+1/2'
'x+1/2, y+1/2, z'
'-x+1/2, y+1/2, -z+1/2'
'-x, -y, -z'
'x, -y, z-1/2'
'-x+1/2, -y+1/2, -z'
'x+1/2, -y+1/2, z-1/2'

loop_
_atom_site_label
_atom_site_type_symbol
_atom_site_fract_x
_atom_site_fract_y
_atom_site_fract_z
_atom_site_U_iso_or_equiv
_atom_site_adp_type
_atom_site_occupancy
_atom_site_calc_flag
_atom_site_refinement_flags
_atom_site_disorder_group
Cu1 Cu 0.0000 0.15902(2) 0.2500 0.02246(10) Uani 1 d S .
O1 O 0.08070(8) 0.03063(11) 0.16208(13) 0.0282(2) Uani 1 d . .
O2 O -0.08790(9) 0.11331(11) 0.01109(14) 0.0299(2) Uani 1 d . .
C1 C 0.04848(10) -0.02407(14) 0.0432(2) 0.0227(3) Uani 1 d . .
N11 N 0.08601(10) 0.28189(13) 0.1509(2) 0.0293(3) Uani 1 d . .
C12 C 0.18099(12) 0.3066(2) 0.1951(2) 0.0301(3) Uani 1 d . .
C13 C 0.23740(14) 0.3867(2) 0.1118(2) 0.0392(4) Uani 1 d . .
C14 C 0.1969(2) 0.4364(2) -0.0191(3) 0.0457(5) Uani 1 d . .
C15 C 0.0991(2) 0.4104(3) -0.0662(3) 0.0636(8) Uani 1 d . .
C16 C 0.0471(2) 0.3345(2) 0.0211(3) 0.0515(6) Uani 1 d . .
N17 N 0.22169(15) 0.2557(2) 0.3234(2) 0.0539(6) Uani 1 d . .
H13 H 0.303(2) 0.400(2) 0.138(3) 0.059(7) Uiso 1 d . .
H14 H 0.2322(19) 0.488(2) -0.074(3) 0.046(6) Uiso 1 d . .
H15 H 0.071(3) 0.443(3) -0.148(4) 0.088(11) Uiso 1 d . .
H16 H -0.007(2) 0.320(3) 0.010(4) 0.065(9) Uiso 1 d . .
H171 H 0.202(2) 0.205(3) 0.357(3) 0.044(7) Uiso 1 d . .
H172 H 0.281(2) 0.272(3) 0.350(3) 0.055(8) Uiso 1 d . .

loop_
_atom_site_aniso_label
_atom_site_aniso_U_11
_atom_site_aniso_U_22
_atom_site_aniso_U_33
_atom_site_aniso_U_23
_atom_site_aniso_U_13
_atom_site_aniso_U_12
Cu1 0.01988(14) 0.02412(15) 0.02349(14) 0 0.00225(9) 0
O1 0.0245(5) 0.0328(6) 0.0269(5) -0.0040(4) -0.0018(4) 0.0039(4)
O2 0.0268(5) 0.0330(6) 0.0297(5) -0.0045(5) 0.0012(4) 0.0069(4)
C1 0.0194(6) 0.0278(6) 0.0213(6) 0.0022(5) 0.0040(5) 0.0001(5)
N11 0.0253(6) 0.0297(7) 0.0329(7) 0.0037(5) 0.0028(5) -0.0028(5)
C12 0.0279(7) 0.0356(8) 0.0271(7) -0.0023(6) 0.0045(6) -0.0065(6)
C13 0.0285(8) 0.0509(11) 0.0385(9) 0.0045(8) 0.0050(7) -0.0145(8)
C14 0.0412(10) 0.0484(11) 0.0479(11) 0.0153(9) 0.0064(8) -0.0117(8)
C15 0.0462(12) 0.075(2) 0.067(2) 0.0443(14) -0.0133(11) -0.0164(11)
C16 0.0328(9) 0.0566(13) 0.0631(14) 0.0273(10) -0.0119(9) -0.0125(9)
N17 0.0375(9) 0.082(2) 0.0401(9) 0.0249(9) -0.0106(7) -0.0263(9)

loop_
_atom_type_symbol
_atom_type_description
_atom_type_scat_dispersion_real
_atom_type_scat_dispersion_imag
_atom_type_scat_source
O O 0.0106 0.0060 'International Tables Vol C Tables 4.2.6.8 and 6.1.1.4'
N N 0.0061 0.0033 'International Tables Vol C Tables 4.2.6.8 and 6.1.1.4'
Cu Cu 0.3201 1.2651 'International Tables Vol C Tables 4.2.6.8 and 6.1.1.4'
H H 0.0000 0.0000 'International Tables Vol C Tables 4.2.6.8 and 6.1.1.4'
C C 0.0033 0.0016 'International Tables Vol C Tables 4.2.6.8 and 6.1.1.4'

loop_
_geom_angle_atom_site_label_1
_geom_angle_atom_site_label_2
_geom_angle_atom_site_label_3
_geom_angle
_geom_angle_site_symmetry_1
_geom_angle_site_symmetry_3
_geom_angle_publ_flag
O1 Cu1 O1 86.96(7) . 2_555 ?
O1 Cu1 N11 176.22(5) . 2_555 ?
O1 Cu1 N11 89.40(6) 2_555 2_555 ?
O1 Cu1 N11 89.40(6) . . ?
O1 Cu1 N11 176.22(5) 2_555 . ?
N11 Cu1 N11 94.25(8) 2_555 . ?
O1 Cu1 O2 76.18(4) . . ?
O1 Cu1 O2 85.72(5) 2_555 . ?
N11 Cu1 O2 104.61(5) 2_555 . ?
N11 Cu1 O2 92.40(5) . . ?
O1 Cu1 O2 85.72(5) . 2_555 ?
O1 Cu1 O2 76.18(4) 2_555 2_555 ?
N11 Cu1 O2 92.40(5) 2_555 2_555 ?
N11 Cu1 O2 104.61(5) . 2_555 ?
O2 Cu1 O2 155.04(6) . 2_555 ?
C1 O1 Cu1 120.24(9) . . ?
C1 O2 Cu1 107.78(9) 5_555 . ?
O2 C1 O1 125.1(1) 5_555 . ?
O2 C1 C1 117.5(2) 5_555 5_555 ?
O1 C1 C1 117.4(2) . 5_555 ?
C12 N11 C16 117.4(2) . . ?
C12 N11 Cu1 125.4(1) . . ?
C16 N11 Cu1 116.9(1) . . ?
N17 C12 N11 118.8(2) . . ?
N17 C12 C13 119.8(2) . . ?
N11 C12 C13 121.4(2) . . ?
C14 C13 C12 119.7(2) . . ?
C13 C14 C15 119.1(2) . . ?
C16 C15 C14 118.7(2) . . ?
N11 C16 C15 123.7(2) . . ?

loop_
_geom_bond_atom_site_label_1
_geom_bond_atom_site_label_2
_geom_bond_distance
_geom_bond_site_symmetry_2
_geom_bond_publ_flag
Cu1 O1 1.990(1) . ?
Cu1 O1 1.990(1) 2_555 ?
Cu1 O2 2.379(1) . ?
Cu1 O2 2.379(1) 2_555 ?
Cu1 N11 2.031(1) 2_555 ?
Cu1 N11 2.031(1) . ?
O1 C1 1.256(2) . ?
O2 C1 1.243(2) 5_555 ?
C1 O2 1.243(2) 5_555 ?
C1 C1 1.561(3) 5_555 ?
N11 C12 1.341(2) . ?
N11 C16 1.349(3) . ?
C12 N17 1.339(2) . ?
C12 C13 1.409(2) . ?
C13 C14 1.350(3) . ?
C14 C15 1.385(3) . ?
C15 C16 1.366(3) . ?

loop_
_geom_hbond_atom_site_label_D
_geom_hbond_atom_site_label_H
_geom_hbond_atom_site_label_A
_geom_hbond_distance_DH
_geom_hbond_distance_HA
_geom_hbond_distance_DA
_geom_hbond_angle_DHA
_geom_hbond_site_symmetry_A
_geom_hbond_publ_flag
N17 H171 O2 0.70(3) 2.23(3) 2.868(2) 152(3) 2_555 ?
N17 H172 O2 0.84(3) 2.53(3) 3.296(2) 152(3) 8_556 ?
